data_7134015
loop_
_publ_author_name
'Wang, Guozhao'
'Xiang, Wenya'
'Zhao, Zhiying'
'Cui, Meiyan'
'He, Zhangzhen'

_publ_section_title
;
 Two New Tellurite Compounds ACu3Te2O8 (A = Ca, Cd) with Ferromagnetic
 Spin-1/2 Kagom\'e Layers
;
_journal_name_full 'Chemical Communications'
_journal_paper_doi 10.1039/D4CC03756A
_journal_year 2024
_chemical_formula_moiety 'Cd1 Cu3 O8 Te2'
_chemical_formula_sum 'Cd Cu3 O8 Te2'
_chemical_formula_weight 686.22
_space_group_crystal_system trigonal
_space_group_IT_number 166
_space_group_name_Hall '-R 3 2"'
_space_group_name_H-M_alt 'R -3 m :H'
_atom_sites_solution_primary iterative
_audit_creation_date 2024-10-15
_audit_creation_method
;
Olex2 1.3
(compiled 2020.07.31 svn.rc2a77460 for OlexSys, GUI svn.r6145)
;
_audit_update_record
;
2024-10-15 deposited with the CCDC.	2024-11-26 downloaded from the CCDC.
;
_cell_angle_alpha 90
_cell_angle_beta 90
_cell_angle_gamma 120
_cell_formula_units_Z 3
_cell_length_a 6.4227(12)
_cell_length_b 6.4227(12)
_cell_length_c 16.340(4)
_cell_measurement_reflns_used 503
_cell_measurement_temperature 100.00(10)
_cell_measurement_theta_max 30.3050
_cell_measurement_theta_min 3.7160
_cell_volume 583.7(2)
_computing_cell_refinement 'CrysAlisPro 1.171.43.101a (Rigaku OD, 2023)'
_computing_data_collection 'CrysAlisPro system (CCD 43.101a 64-bit (release 13-12-2023))'
_computing_data_reduction 'CrysAlisPro 1.171.43.101a (Rigaku OD, 2023)'
_computing_molecular_graphics 'Olex2 1.3 (Dolomanov et al., 2009)'
_computing_publication_material 'Olex2 1.3 (Dolomanov et al., 2009)'
_computing_structure_refinement 'SHELXL 2018/3 (Sheldrick, 2015)'
_computing_structure_solution 'olex2.solve 1.3 (Bourhis et al., 2015)'
_diffrn_ambient_environment N~2~
_diffrn_ambient_temperature 100.00(10)
_diffrn_detector 'Hybrid Pixel Array Detector'
_diffrn_detector_area_resol_mean 10.0000
_diffrn_detector_type HyPix
_diffrn_measured_fraction_theta_full 0.987
_diffrn_measured_fraction_theta_max 0.859
_diffrn_measurement_details
;
List of Runs (angles in degrees, time in seconds):

  # Type    Start    End  Width  t~exp~   \w     \q     \k     \f   Frames
#--------------------------------------------------------------------------
  1  \w    -17.00  39.00   0.50    0.05    --    6.37 -99.00  60.00  112
  2  \w     21.00  47.00   0.50    0.05    --    6.37  17.00-157.00   52
  3  \w     52.00  81.00   0.50    0.05    --    6.37  17.00-157.00   58
;
_diffrn_measurement_device 'four-circle diffractometer'
_diffrn_measurement_device_type 'XtaLAB Synergy R, HyPix'
_diffrn_measurement_method '\w scans'
_diffrn_orient_matrix_type 'CrysAlisPro convention (1999,Acta A55,543-557)'
_diffrn_orient_matrix_UB_11 0.1029606000
_diffrn_orient_matrix_UB_12 0.1165480000
_diffrn_orient_matrix_UB_13 -0.0007653000
_diffrn_orient_matrix_UB_21 0.0131446000
_diffrn_orient_matrix_UB_22 -0.0123068000
_diffrn_orient_matrix_UB_23 -0.0425742000
_diffrn_orient_matrix_UB_31 -0.0740873000
_diffrn_orient_matrix_UB_32 0.0500401000
_diffrn_orient_matrix_UB_33 -0.0086256000
_diffrn_radiation_monochromator mirror
_diffrn_radiation_probe x-ray
_diffrn_radiation_type 'Mo K\a'
_diffrn_radiation_wavelength 0.71073
_diffrn_reflns_av_R_equivalents 0.0735
_diffrn_reflns_av_unetI/netI 0.0492
_diffrn_reflns_Laue_measured_fraction_full 0.987
_diffrn_reflns_Laue_measured_fraction_max 0.859
_diffrn_reflns_limit_h_max 8
_diffrn_reflns_limit_h_min -7
_diffrn_reflns_limit_k_max 9
_diffrn_reflns_limit_k_min -7
_diffrn_reflns_limit_l_max 18
_diffrn_reflns_limit_l_min -21
_diffrn_reflns_number 737
_diffrn_reflns_point_group_measured_fraction_full 0.987
_diffrn_reflns_point_group_measured_fraction_max 0.859
_diffrn_reflns_theta_full 25.242
_diffrn_reflns_theta_max 30.471
_diffrn_reflns_theta_min 3.741
_diffrn_source 'micro-focus sealed X-ray tube'
_diffrn_source_type 'Mova (Mo) X-ray Source'
_exptl_absorpt_coefficient_mu 18.141
_exptl_absorpt_correction_T_max 1.00000
_exptl_absorpt_correction_T_min 0.32361
_exptl_absorpt_correction_type gaussian
_exptl_absorpt_process_details
;
CrysAlisPro 1.171.43.101a (Rigaku Oxford Diffraction, 2023)
Empirical absorption correction using spherical harmonics,
implemented in SCALE3 ABSPACK scaling algorithm.
;
_exptl_crystal_colour 'dull blackish black'
_exptl_crystal_colour_lustre dull
_exptl_crystal_colour_modifier blackish
_exptl_crystal_colour_primary black
_exptl_crystal_density_diffrn 5.856
_exptl_crystal_description irregular
_exptl_crystal_F_000 909
_exptl_crystal_size_max 0.04
_exptl_crystal_size_mid 0.03
_exptl_crystal_size_min 0.02
_refine_diff_density_max 1.938
_refine_diff_density_min -1.639
_refine_diff_density_rms 0.415
_refine_ls_extinction_coef 0.0030(4)
_refine_ls_extinction_expression Fc^*^=kFc[1+0.001xFc^2^\l^3^/sin(2\q)]^-1/4^
_refine_ls_extinction_method 'SHELXL-2018/3 (Sheldrick 2018)'
_refine_ls_goodness_of_fit_ref 1.161
_refine_ls_hydrogen_treatment undef
_refine_ls_matrix_type full
_refine_ls_number_parameters 23
_refine_ls_number_reflns 214
_refine_ls_number_restraints 6
_refine_ls_restrained_S_all 1.146
_refine_ls_R_factor_all 0.0391
_refine_ls_R_factor_gt 0.0358
_refine_ls_shift/su_max 0.000
_refine_ls_shift/su_mean 0.000
_refine_ls_structure_factor_coef Fsqd
_refine_ls_weighting_details 'w=1/[\s^2^(Fo^2^)+50.2547P] where P=(Fo^2^+2Fc^2^)/3'
_refine_ls_weighting_scheme calc
_refine_ls_wR_factor_gt 0.0745
_refine_ls_wR_factor_ref 0.0756
_reflns_Friedel_coverage 0.000
_reflns_number_gt 195
_reflns_number_total 214
_reflns_threshold_expression 'I > 2\s(I)'
_cod_data_source_file d4cc03756a2.cif
_cod_data_source_block cdcu3-4_auto
_cod_original_cell_volume 583.8(3)
_cod_original_sg_symbol_H-M 'R -3 m'
_cod_database_code 7134015
_shelx_shelxl_version_number 2018/3
_chemical_oxdiff_formula 'Cd Cu Te O'
_shelx_space_group_comment
;
The symmetry employed for this shelxl refinement is uniquely defined
by the following loop, which should always be used as a source of
symmetry information in preference to the above space-group names.
They are only intended as comments.
;
_shelx_estimated_absorpt_t_max 0.713
_shelx_estimated_absorpt_t_min 0.531
_reflns_odcompleteness_completeness 100.00
_reflns_odcompleteness_iscentric 1
_reflns_odcompleteness_theta 26.32
_olex2_refinement_description
;
1. Uiso/Uaniso restraints and constraints
Uanis(O2) \\sim Ueq: with sigma of 0.001 and sigma for terminal atoms of 0.002
2. Others
 Fixed Sof: O2(0.5)
;
_olex2_submission_special_instructions 'No special instructions were received'
_oxdiff_exptl_absorpt_empirical_details
;
Empirical correction (ABSPACK) includes:
- Absorption correction using spherical harmonics
- Frame scaling
;
_oxdiff_exptl_absorpt_empirical_full_max 2.211
_oxdiff_exptl_absorpt_empirical_full_min 0.441

loop_
_space_group_symop_operation_xyz
'x, y, z'
'-y, x-y, z'
'-x+y, -x, z'
'y, x, -z'
'x-y, -y, -z'
'-x, -x+y, -z'
'x+2/3, y+1/3, z+1/3'
'-y+2/3, x-y+1/3, z+1/3'
'-x+y+2/3, -x+1/3, z+1/3'
'y+2/3, x+1/3, -z+1/3'
'x-y+2/3, -y+1/3, -z+1/3'
'-x+2/3, -x+y+1/3, -z+1/3'
'x+1/3, y+2/3, z+2/3'
'-y+1/3, x-y+2/3, z+2/3'
'-x+y+1/3, -x+2/3, z+2/3'
'y+1/3, x+2/3, -z+2/3'
'x-y+1/3, -y+2/3, -z+2/3'
'-x+1/3, -x+y+2/3, -z+2/3'
'-x, -y, -z'
'y, -x+y, -z'
'x-y, x, -z'
'-y, -x, z'
'-x+y, y, z'
'x, x-y, z'
'-x+2/3, -y+1/3, -z+1/3'
'y+2/3, -x+y+1/3, -z+1/3'
'x-y+2/3, x+1/3, -z+1/3'
'-y+2/3, -x+1/3, z+1/3'
'-x+y+2/3, y+1/3, z+1/3'
'x+2/3, x-y+1/3, z+1/3'
'-x+1/3, -y+2/3, -z+2/3'
'y+1/3, -x+y+2/3, -z+2/3'
'x-y+1/3, x+2/3, -z+2/3'
'-y+1/3, -x+2/3, z+2/3'
'-x+y+1/3, y+2/3, z+2/3'
'x+1/3, x-y+2/3, z+2/3'

loop_
_atom_site_label
_atom_site_type_symbol
_atom_site_fract_x
_atom_site_fract_y
_atom_site_fract_z
_atom_site_U_iso_or_equiv
_atom_site_adp_type
_atom_site_occupancy
_atom_site_site_symmetry_order
_atom_site_calc_flag
_atom_site_refinement_flags_posn
_atom_site_refinement_flags_adp
_atom_site_refinement_flags_occupancy
_atom_site_disorder_assembly
_atom_site_disorder_group
Te1 Te 0.333333 0.666667 0.50377(7) 0.0042(4) Uani 1 6 d S T P . .
Cd1 Cd 0.333333 0.666667 0.166667 0.0049(5) Uani 1 12 d S T P . .
Cu1 Cu 0.166667 0.333333 0.333333 0.0048(5) Uani 1 4 d S T P . .
O1 O 0.333333 0.666667 0.3033(8) 0.006(3) Uani 1 6 d S T P . .
O2 O 0.0975(19) 0.403(2) 0.4430(6) 0.007(2) Uani 0.5 1 d . U P . .

loop_
_atom_site_aniso_label
_atom_site_aniso_U_11
_atom_site_aniso_U_22
_atom_site_aniso_U_33
_atom_site_aniso_U_23
_atom_site_aniso_U_13
_atom_site_aniso_U_12
Te1 0.0046(5) 0.0046(5) 0.0035(6) 0.000 0.000 0.0023(2)
Cd1 0.0059(6) 0.0059(6) 0.0030(8) 0.000 0.000 0.0030(3)
Cu1 0.0059(7) 0.0046(10) 0.0033(8) 0.0015(7) 0.0008(4) 0.0023(5)
O1 0.008(4) 0.008(4) 0.003(6) 0.000 0.000 0.004(2)
O2 0.007(2) 0.007(2) 0.007(2) -0.0008(10) 0.0004(10) 0.0035(13)

loop_
_atom_type_symbol
_atom_type_description
_atom_type_scat_dispersion_real
_atom_type_scat_dispersion_imag
_atom_type_scat_source
Cd Cd -0.8075 1.2024 'International Tables Vol C Tables 4.2.6.8 and 6.1.1.4'
Cu Cu 0.3201 1.2651 'International Tables Vol C Tables 4.2.6.8 and 6.1.1.4'
O O 0.0106 0.0060 'International Tables Vol C Tables 4.2.6.8 and 6.1.1.4'
Te Te -0.5308 1.6751 'International Tables Vol C Tables 4.2.6.8 and 6.1.1.4'

loop_
_geom_angle_atom_site_label_1
_geom_angle_atom_site_label_2
_geom_angle_atom_site_label_3
_geom_angle
_geom_angle_site_symmetry_1
_geom_angle_site_symmetry_3
_geom_angle_publ_flag
O2 Te1 O2 41.4(7) 24_565 3_565 ?
O2 Te1 O2 41.4(6) . 23 ?
O2 Te1 O2 95.0(4) . 2_665 ?
O2 Te1 O2 95.0(4) 22_665 23 ?
O2 Te1 O2 95.0(4) 3_565 2_665 ?
O2 Te1 O2 41.4(6) 22_665 2_665 ?
O2 Te1 O2 115.9(6) 3_565 23 ?
O2 Te1 O2 95.0(4) 24_565 22_665 ?
O2 Te1 O2 95.0(4) 3_565 . ?
O2 Te1 O2 115.9(6) 24_565 2_665 ?
O2 Te1 O2 115.9(6) 22_665 . ?
O2 Te1 O2 59.3(7) 3_565 22_665 ?
O2 Te1 O2 95.0(4) 24_565 23 ?
O2 Te1 O2 59.3(7) 23 2_665 ?
O2 Te1 O2 59.3(7) 24_565 . ?
O1 Cd1 O1 180.0 . 25_565 ?
O1 Cd1 O2 111.7(2) . 35_554 ?
O1 Cd1 O2 68.3(2) 25_565 34_554 ?
O1 Cd1 O2 68.3(2) . 31 ?
O1 Cd1 O2 111.7(2) 25_565 18 ?
O1 Cd1 O2 68.3(2) . 16 ?
O1 Cd1 O2 111.7(2) 25_565 16 ?
O1 Cd1 O2 111.7(2) . 14_554 ?
O1 Cd1 O2 68.3(2) 25_565 35_554 ?
O1 Cd1 O2 68.3(2) . 32 ?
O1 Cd1 O2 111.7(2) . 13_554 ?
O1 Cd1 O2 111.7(2) 25_565 32 ?
O1 Cd1 O2 68.3(2) . 33 ?
O1 Cd1 O2 68.3(2) . 17 ?
O1 Cd1 O2 111.7(2) 25_565 31 ?
O1 Cd1 O2 111.7(2) 25_565 17 ?
O1 Cd1 O2 111.7(2) 25_565 33 ?
O1 Cd1 O2 68.3(2) . 18 ?
O1 Cd1 O2 68.3(2) 25_565 14_554 ?
O1 Cd1 O2 111.7(2) . 34_554 ?
O1 Cd1 O2 68.3(2) 25_565 13_554 ?
O2 Cd1 O2 107.2(2) 32 31 ?
O2 Cd1 O2 107.2(2) 33 32 ?
O2 Cd1 O2 107.2(2) 17 16 ?
O2 Cd1 O2 30.8(5) 17 31 ?
O2 Cd1 O2 129.3(5) 33 16 ?
O2 Cd1 O2 50.7(5) 18 13_554 ?
O2 Cd1 O2 100.6(5) 13_554 16 ?
O2 Cd1 O2 72.8(2) 33 13_554 ?
O2 Cd1 O2 107.2(2) 18 16 ?
O2 Cd1 O2 100.6(5) 34_554 31 ?
O2 Cd1 O2 30.8(5) 32 16 ?
O2 Cd1 O2 30.8(5) 13_554 35_554 ?
O2 Cd1 O2 180.0 34_554 16 ?
O2 Cd1 O2 50.7(5) 17 14_554 ?
O2 Cd1 O2 129.3(5) 32 17 ?
O2 Cd1 O2 149.2(5) 31 35_554 ?
O2 Cd1 O2 107.2(2) 33 31 ?
O2 Cd1 O2 100.6(5) 33 35_554 ?
O2 Cd1 O2 180.0 13_554 31 ?
O2 Cd1 O2 72.8(2) 32 13_554 ?
O2 Cd1 O2 30.8(5) 18 33 ?
O2 Cd1 O2 79.4(5) 16 31 ?
O2 Cd1 O2 100.6(5) 18 14_554 ?
O2 Cd1 O2 149.2(5) 17 13_554 ?
O2 Cd1 O2 180.0 32 14_554 ?
O2 Cd1 O2 72.8(2) 33 14_554 ?
O2 Cd1 O2 30.8(5) 34_554 14_554 ?
O2 Cd1 O2 79.4(5) 34_554 13_554 ?
O2 Cd1 O2 149.2(5) 16 14_554 ?
O2 Cd1 O2 107.2(2) 13_554 14_554 ?
O2 Cd1 O2 50.7(5) 33 34_554 ?
O2 Cd1 O2 107.2(2) 18 17 ?
O2 Cd1 O2 72.8(2) 18 35_554 ?
O2 Cd1 O2 149.2(5) 32 34_554 ?
O2 Cd1 O2 50.7(5) 32 35_554 ?
O2 Cd1 O2 180.0 17 35_554 ?
O2 Cd1 O2 72.8(2) 17 34_554 ?
O2 Cd1 O2 79.4(5) 18 32 ?
O2 Cd1 O2 72.8(2) 16 35_554 ?
O2 Cd1 O2 72.8(2) 31 14_554 ?
O2 Cd1 O2 129.3(5) 14_554 35_554 ?
O2 Cd1 O2 72.8(2) 18 34_554 ?
O2 Cd1 O2 129.3(5) 18 31 ?
O2 Cd1 O2 107.2(2) 34_554 35_554 ?
O2 Cd1 O2 79.4(5) 33 17 ?
O1 Cu1 O1 180.0 . 31 ?
O1 Cu1 O2 87.6(5) 31 . ?
O1 Cu1 O2 87.6(5) . 17 ?
O1 Cu1 O2 92.4(5) 31 17 ?
O1 Cu1 O2 92.4(5) 31 31 ?
O1 Cu1 O2 92.4(5) . 23 ?
O1 Cu1 O2 92.4(5) . . ?
O1 Cu1 O2 87.6(5) . 31 ?
O1 Cu1 O2 87.6(5) 31 23 ?
O2 Cu1 O2 140.0(6) 17 . ?
O2 Cu1 O2 180.0 17 23 ?
O2 Cu1 O2 40.0(6) . 23 ?
O2 Cu1 O2 180.0 31 . ?
O2 Cu1 O2 140.0(6) 31 23 ?
O2 Cu1 O2 40.0(6) 31 17 ?
Cu1 O1 Cd1 104.8(4) 3_565 . ?
Cu1 O1 Cd1 104.8(4) . . ?
Cu1 O1 Cd1 104.8(4) 2_665 . ?
Cu1 O1 Cu1 113.7(3) 3_565 . ?
Cu1 O1 Cu1 113.7(3) 3_565 2_665 ?
Cu1 O1 Cu1 113.7(3) . 2_665 ?
Te1 O2 Cd1 113.7(5) . 7_445 ?
Te1 O2 Cu1 121.0(6) . . ?
Cu1 O2 Cd1 94.1(4) . 7_445 ?
O2 O2 Te1 69.3(3) 23 . ?
O2 O2 Cd1 74.6(2) 23 7_445 ?
O2 O2 Cu1 70.0(3) 23 . ?

loop_
_geom_bond_atom_site_label_1
_geom_bond_atom_site_label_2
_geom_bond_distance
_geom_bond_site_symmetry_2
_geom_bond_publ_flag
Te1 O2 1.892(11) 24_565 ?
Te1 O2 1.892(11) . ?
Te1 O2 1.892(11) 22_665 ?
Te1 O2 1.892(11) 2_665 ?
Te1 O2 1.892(11) 23 ?
Te1 O2 1.892(11) 3_565 ?
Cd1 O1 2.233(13) . ?
Cd1 O1 2.233(13) 25_565 ?
Cd1 O2 2.518(11) 34_554 ?
Cd1 O2 2.518(11) 32 ?
Cd1 O2 2.518(11) 17 ?
Cd1 O2 2.518(11) 13_554 ?
Cd1 O2 2.518(11) 14_554 ?
Cd1 O2 2.518(11) 31 ?
Cd1 O2 2.518(11) 18 ?
Cd1 O2 2.518(11) 33 ?
Cd1 O2 2.518(11) 35_554 ?
Cd1 O2 2.518(11) 16 ?
Cu1 O1 1.918(3) . ?
Cu1 O1 1.918(3) 31 ?
Cu1 O2 1.952(10) 17 ?
Cu1 O2 1.952(10) 31 ?
Cu1 O2 1.952(10) 23 ?
Cu1 O2 1.952(10) . ?
O2 O2 1.34(2) 23 ?

loop_
_geom_torsion_atom_site_label_1
_geom_torsion_atom_site_label_2
_geom_torsion_atom_site_label_3
_geom_torsion_atom_site_label_4
_geom_torsion
_geom_torsion_site_symmetry_1
_geom_torsion_site_symmetry_2
_geom_torsion_site_symmetry_3
_geom_torsion_site_symmetry_4
_geom_torsion_publ_flag
O2 Te1 O2 Cd1 90.4(7) 2_665 . . 7_445 ?
O2 Te1 O2 Cd1 -174.1(5) 3_565 . . 7_445 ?
O2 Te1 O2 Cd1 127.8(4) 22_665 . . 7_445 ?
O2 Te1 O2 Cd1 -152.4(3) 24_565 . . 7_445 ?
O2 Te1 O2 Cd1 61.6(5) 23 . . 7_445 ?
O2 Te1 O2 Cu1 96.8(6) 24_565 . . . ?
O2 Te1 O2 Cu1 -20.4(6) 2_665 . . . ?
O2 Te1 O2 Cu1 16.9(11) 22_665 . . . ?
O2 Te1 O2 Cu1 -49.2(6) 23 . . . ?
O2 Te1 O2 Cu1 75.1(3) 3_565 . . . ?
O2 Te1 O2 O2 66.2(5) 22_665 . . 23 ?
O2 Te1 O2 O2 124.3(4) 3_565 . . 23 ?
O2 Te1 O2 O2 28.8(3) 2_665 . . 23 ?
O2 Te1 O2 O2 146.0(3) 24_565 . . 23 ?
